data_8000175
loop_
_publ_author_name
'Sugiura, Hiroki'
'Sakai, Daisuke'
'Otani, Harunori'
'Teranishi, Kazuhiro'
'Takahira, Yusuke'
'Amemiya, Ryo'
'Yamaguchi, Masahiko'

_publ_section_title
;
 Synthesis and Structure of Optically Active 1,12-Diethyl- and
 1,12-Diisopropylbenzo[c]phenanthrenes: An Isopropyl Group Can Be Smaller
 than a Methyl Group
;
_journal_issue 1
_journal_name_full 'Chemistry Letters'
_journal_page_first 72
_journal_paper_doi 10.1246/cl.2007.72
_journal_volume 36
_journal_year 2007
_chemical_absolute_configuration 'CHOOSE rm ad rmad syn or unk'
_chemical_formula_moiety 'C44 H50 N2 O6 S2 '
_chemical_formula_sum 'C44 H50 N2 O6 S2'
_chemical_formula_weight 767.01
_chemical_melting_point 202-204(hexane-ethyl_acetate)
_space_group_IT_number 4
_symmetry_cell_setting monoclinic
_symmetry_Int_Tables_number 4
_symmetry_space_group_name_Hall 'P 2yb'
_symmetry_space_group_name_H-M 'P 1 21 1'
_cell_angle_alpha 90.0000
_cell_angle_beta 117.22(3)
_cell_angle_gamma 90.0000
_cell_formula_units_Z 2
_cell_length_a 12.179(12)
_cell_length_b 14.775(10)
_cell_length_c 12.010(12)
_cell_measurement_reflns_used 13506
_cell_measurement_temperature 173.1
_cell_measurement_theta_max 27.4
_cell_measurement_theta_min 3.2
_cell_volume 1922(3)
_computing_cell_refinement PROCESS-AUTO
_computing_data_collection PROCESS-AUTO
_computing_data_reduction CrystalStructure
_computing_publication_material 'CrystalStructure 3.7.0'
_computing_structure_refinement CRYSTALS
_computing_structure_solution SIR92
_diffrn_detector_area_resol_mean 10.00
_diffrn_measured_fraction_theta_full 0.993
_diffrn_measured_fraction_theta_max 0.993
_diffrn_measurement_device_type 'Rigaku RAXIS-RAPID'
_diffrn_measurement_method \w
_diffrn_radiation_type 'Mo K\a'
_diffrn_radiation_wavelength 0.71075
_diffrn_reflns_av_R_equivalents 0.053
_diffrn_reflns_limit_h_max 15
_diffrn_reflns_limit_h_min -15
_diffrn_reflns_limit_k_max 18
_diffrn_reflns_limit_k_min -19
_diffrn_reflns_limit_l_max 15
_diffrn_reflns_limit_l_min -15
_diffrn_reflns_number 18683
_diffrn_reflns_theta_full 27.45
_diffrn_reflns_theta_max 27.45
_exptl_absorpt_coefficient_mu 0.191
_exptl_absorpt_correction_T_max 0.991
_exptl_absorpt_correction_T_min 0.771
_exptl_absorpt_correction_type multi-scan
_exptl_absorpt_process_details
;
    Higashi, T. (1995). Program for Absorption Correction.
    Rigaku Corporation, Tokyo, Japan.
;
_exptl_crystal_colour yellow
_exptl_crystal_density_diffrn 1.325
_exptl_crystal_density_method 'not measured'
_exptl_crystal_description platelet
_exptl_crystal_F_000 816.00
_exptl_crystal_size_max 0.20
_exptl_crystal_size_mid 0.10
_exptl_crystal_size_min 0.05
_refine_diff_density_max 0.80
_refine_diff_density_min -0.55
_refine_ls_abs_structure_details 'Flack, H. D. (1983), Acta Cryst. A39, 876-881.  3591 Friedel Pairs'
_refine_ls_abs_structure_Flack 0.03(6)
_refine_ls_extinction_method none
_refine_ls_goodness_of_fit_ref 0.928
_refine_ls_hydrogen_treatment refall
_refine_ls_number_parameters 538
_refine_ls_number_reflns 8122
_refine_ls_R_factor_gt 0.0386
_refine_ls_shift/su_max 0.0000
_refine_ls_structure_factor_coef Fsqd
_refine_ls_weighting_details 'w = 1/[0.0001Fo^2^ + 0.5000\s(Fo^2^)]/(4Fo^2^)'
_refine_ls_weighting_scheme calc
_refine_ls_wR_factor_ref 0.0729
_reflns_number_gt 3854
_reflns_number_total 8122
_reflns_threshold_expression F^2^>2.0\s(F^2^)
_cod_data_source_file 36-72sup1.cif
_cod_data_source_block (P)-8
_cod_original_formula_sum 'C44 H50 N2 O6 S2 '
_cod_database_code 8000175

loop_
_symmetry_equiv_pos_site_id
_symmetry_equiv_pos_as_xyz
1 +X,+Y,+Z
2 -X,1/2+Y,-Z

loop_
_atom_site_label
_atom_site_type_symbol
_atom_site_fract_x
_atom_site_fract_y
_atom_site_fract_z
_atom_site_U_iso_or_equiv
_atom_site_adp_type
_atom_site_occupancy
_atom_site_symmetry_multiplicity
_atom_site_calc_flag
_atom_site_refinement_flags
S(1) S 0.57539(8) 0.27210(6) 0.83606(8) 0.0243(2) Uani 1.00 1 d .
S(2) S 0.64681(8) 0.74392(6) 0.53293(8) 0.0255(2) Uani 1.00 1 d .
O(6) O 0.5861(2) 0.69431(14) 0.5913(2) 0.0367(7) Uani 1.00 1 d .
O(1) O 0.7805(2) 0.40790(14) 1.1108(2) 0.0352(7) Uani 1.00 1 d .
O(2) O 0.4997(2) 0.35227(13) 0.7964(2) 0.0377(7) Uani 1.00 1 d .
O(5) O 0.6569(2) 0.70246(12) 0.4303(2) 0.0329(7) Uani 1.00 1 d .
O(3) O 0.63418(19) 0.24233(13) 0.76360(19) 0.0309(6) Uani 1.00 1 d .
O(4) O 0.9921(2) 0.74966(14) 0.6935(2) 0.0401(7) Uani 1.00 1 d .
N(1) N 0.6805(2) 0.28697(16) 0.9882(2) 0.0220(7) Uani 1.00 1 d .
N(2) N 0.7910(2) 0.77516(14) 0.6422(2) 0.0212(7) Uani 1.00 1 d .
C(16) C 0.9436(2) 0.35334(19) 0.8265(2) 0.0191(9) Uani 1.00 1 d .
C(9) C 0.7992(2) 0.4723(2) 0.8870(2) 0.0236(9) Uani 1.00 1 d .
C(8) C 0.8380(2) 0.4993(2) 0.7992(2) 0.0204(9) Uani 1.00 1 d .
C(14) C 1.0730(2) 0.2212(2) 0.8883(2) 0.0287(10) Uani 1.00 1 d .
C(18) C 0.9052(2) 0.46001(19) 0.6425(2) 0.0224(9) Uani 1.00 1 d .
C(15) C 1.0461(2) 0.30387(19) 0.8291(2) 0.0226(9) Uani 1.00 1 d .
C(7) C 0.8263(2) 0.5929(2) 0.7589(2) 0.0213(9) Uani 1.00 1 d .
C(17) C 0.8960(2) 0.43763(19) 0.7551(2) 0.0204(9) Uani 1.00 1 d .
C(1) C 0.9001(2) 0.3957(2) 0.5510(3) 0.0234(9) Uani 1.00 1 d .
C(40) C 0.6852(2) 0.9194(2) 0.5923(2) 0.0260(9) Uani 1.00 1 d .
C(34) C 0.8913(3) 0.7186(2) 0.6703(2) 0.0266(10) Uani 1.00 1 d .
C(29) C 0.5396(2) 0.1819(2) 1.0074(2) 0.0233(9) Uani 1.00 1 d .
C(5) C 0.9101(2) 0.5549(2) 0.6159(3) 0.0245(9) Uani 1.00 1 d .
C(41) C 0.5903(2) 0.85826(19) 0.4961(3) 0.0324(10) Uani 1.00 1 d .
C(12) C 0.9230(2) 0.2377(2) 0.9624(2) 0.0276(9) Uani 1.00 1 d .
C(13) C 1.0087(3) 0.1860(2) 0.9486(2) 0.0298(9) Uani 1.00 1 d .
C(37) C 0.8024(3) 0.9934(2) 0.7700(3) 0.0344(11) Uani 1.00 1 d .
C(42) C 0.6756(3) 0.9436(2) 0.7127(3) 0.0324(11) Uani 1.00 1 d .
C(36) C 0.8885(3) 0.9190(2) 0.7680(3) 0.0407(11) Uani 1.00 1 d .
C(24) C 0.6183(2) 0.2676(2) 1.0660(2) 0.0251(9) Uani 1.00 1 d .
C(6) C 0.8731(2) 0.6184(2) 0.6837(3) 0.0246(10) Uani 1.00 1 d .
C(23) C 0.7589(2) 0.3623(2) 1.0183(2) 0.0251(9) Uani 1.00 1 d .
C(35) C 0.8113(2) 0.87357(19) 0.6391(2) 0.0245(9) Uani 1.00 1 d .
C(27) C 0.5194(3) 0.1550(2) 1.1962(3) 0.0429(12) Uani 1.00 1 d .
C(31) C 0.6248(2) 0.1023(2) 1.0822(3) 0.0300(10) Uani 1.00 1 d .
C(11) C 0.8906(2) 0.32437(19) 0.9047(2) 0.0232(9) Uani 1.00 1 d .
C(28) C 0.4422(2) 0.1816(2) 1.0564(2) 0.0346(10) Uani 1.00 1 d .
C(38) C 0.7854(3) 1.0629(2) 0.6691(3) 0.0438(12) Uani 1.00 1 d .
C(10) C 0.8136(2) 0.3860(2) 0.9313(2) 0.0216(9) Uani 1.00 1 d .
C(20) C 0.7200(2) 0.2971(2) 0.5203(3) 0.0386(11) Uani 1.00 1 d .
C(3) C 0.9409(3) 0.5167(2) 0.4381(3) 0.0492(14) Uani 1.00 1 d .
C(19) C 0.8527(2) 0.29907(19) 0.5434(2) 0.0260(10) Uani 1.00 1 d .
C(21) C 1.1382(2) 0.3438(2) 0.7907(2) 0.0302(10) Uani 1.00 1 d .
C(39) C 0.7009(3) 1.0128(2) 0.5451(3) 0.0348(11) Uani 1.00 1 d .
C(30) C 0.4930(3) 0.1841(2) 0.8665(2) 0.0314(10) Uani 1.00 1 d .
C(22) C 1.1679(3) 0.2876(2) 0.7031(3) 0.0460(12) Uani 1.00 1 d .
C(2) C 0.9191(3) 0.4253(2) 0.4524(3) 0.0374(12) Uani 1.00 1 d .
C(4) C 0.9322(3) 0.5804(2) 0.5167(3) 0.0369(12) Uani 1.00 1 d .
C(43) C 0.5639(3) 1.0055(2) 0.6863(3) 0.0528(13) Uani 1.00 1 d .
C(25) C 0.7002(2) 0.2377(2) 1.2046(2) 0.0332(10) Uani 1.00 1 d .
C(33) C 0.7421(3) 0.0902(2) 1.0645(3) 0.0511(14) Uani 1.00 1 d .
C(26) C 0.6511(3) 0.1438(2) 1.2094(3) 0.0356(11) Uani 1.00 1 d .
C(32) C 0.5597(3) 0.0107(2) 1.0509(3) 0.0553(14) Uani 1.00 1 d .
C(44) C 0.6708(3) 0.8643(2) 0.7914(3) 0.0480(13) Uani 1.00 1 d .
H(1) H 0.9274 0.3760 0.3975 0.049 Uiso 1.00 1 c R
H(31) H 0.7247 0.0506 0.9961 0.070 Uiso 1.00 1 c R
H(3) H 0.9478 0.6406 0.5087 0.050 Uiso 1.00 1 c R
H(4) H 0.7793 0.6320 0.7862 0.025 Uiso 1.00 1 c R
H(5) H 0.7305 0.4979 0.8908 0.029 Uiso 1.00 1 c R
H(30) H 0.8062 0.0652 1.1386 0.070 Uiso 1.00 1 c R
H(7) H 1.0248 0.1255 0.9787 0.032 Uiso 1.00 1 c R
H(8) H 1.1357 0.1833 0.8837 0.035 Uiso 1.00 1 c R
H(35) H 0.8593 0.8769 0.5896 0.028 Uiso 1.00 1 c R
H(39) H 0.8624 1.0791 0.6724 0.055 Uiso 1.00 1 c R
H(9) H 0.8577 0.2693 0.4758 0.031 Uiso 1.00 1 c R
H(45) H 0.5848 1.0655 0.6747 0.070 Uiso 1.00 1 c R
H(46) H 0.4926 0.9866 0.6134 0.070 Uiso 1.00 1 c R
H(44) H 0.5257 0.8519 0.4966 0.036 Uiso 1.00 1 c R
H(43) H 0.5717 0.8561 0.4007 0.037 Uiso 1.00 1 c R
H(19) H 0.5538 0.3185 1.0502 0.033 Uiso 1.00 1 c R
H(21) H 0.6829 0.2939 1.2501 0.040 Uiso 1.00 1 c R
H(20) H 0.7819 0.2427 1.2145 0.040 Uiso 1.00 1 c R
H(25) H 0.4074 0.2601 1.0466 0.044 Uiso 1.00 1 c R
H(26) H 0.4044 0.1454 1.0285 0.044 Uiso 1.00 1 c R
H(24) H 0.5153 0.1993 1.2515 0.055 Uiso 1.00 1 c R
H(29) H 0.7675 0.1473 1.0482 0.070 Uiso 1.00 1 c R
H(22) H 0.7116 0.1012 1.2887 0.043 Uiso 1.00 1 c R
H(27) H 0.4063 0.1935 0.8231 0.040 Uiso 1.00 1 c R
H(28) H 0.5128 0.1280 0.8414 0.041 Uiso 1.00 1 c R
H(10) H 0.9037 0.2687 0.6194 0.030 Uiso 1.00 1 c R
H(14) H 1.1079 0.4012 0.7536 0.034 Uiso 1.00 1 c R
H(12) H 0.7188 0.2988 0.5988 0.046 Uiso 1.00 1 c R
H(13) H 0.6819 0.2429 0.4775 0.046 Uiso 1.00 1 c R
H(11) H 0.6764 0.3478 0.4715 0.046 Uiso 1.00 1 c R
H(17) H 1.2348 0.2475 0.7483 0.059 Uiso 1.00 1 c R
H(16) H 1.1889 0.3268 0.6531 0.059 Uiso 1.00 1 c R
H(18) H 1.0966 0.2535 0.6508 0.059 Uiso 1.00 1 c R
H(47) H 0.5475 1.0037 0.7563 0.070 Uiso 1.00 1 c R
H(32) H 0.5240 -0.0010 1.1052 0.074 Uiso 1.00 1 c R
H(34) H 0.6180 -0.0353 1.0609 0.074 Uiso 1.00 1 c R
H(33) H 0.4967 0.0113 0.9666 0.074 Uiso 1.00 1 c R
H(48) H 0.5871 0.8479 0.7650 0.066 Uiso 1.00 1 c R
H(49) H 0.7083 0.8798 0.8777 0.066 Uiso 1.00 1 c R
H(50) H 0.7136 0.8147 0.7790 0.066 Uiso 1.00 1 c R
H(37) H 0.9636 0.9428 0.7744 0.043 Uiso 1.00 1 c R
H(36) H 0.9060 0.8768 0.8337 0.043 Uiso 1.00 1 c R
H(42) H 0.7400 1.0085 0.4926 0.044 Uiso 1.00 1 c R
H(41) H 0.6234 1.0422 0.5010 0.044 Uiso 1.00 1 c R
H(38) H 0.8262 1.0178 0.8510 0.042 Uiso 1.00 1 c R
H(15) H 1.2136 0.3516 0.8649 0.035 Uiso 1.00 1 c R
H(6) H 0.8854 0.2165 1.0115 0.032 Uiso 1.00 1 c R
H(23) H 0.4912 0.0985 1.2111 0.056 Uiso 1.00 1 c R
H(40) H 0.7458 1.1157 0.6783 0.055 Uiso 1.00 1 c R
H(2) H 0.9620 0.5339 0.3741 0.071 Uiso 1.00 1 c R

loop_
_atom_site_aniso_label
_atom_site_aniso_U_11
_atom_site_aniso_U_22
_atom_site_aniso_U_33
_atom_site_aniso_U_12
_atom_site_aniso_U_13
_atom_site_aniso_U_23
S(1) 0.0302(5) 0.0242(4) 0.0185(4) -0.0000(4) 0.0111(4) -0.0004(3)
S(2) 0.0259(4) 0.0239(4) 0.0266(5) -0.0008(3) 0.0117(4) -0.0019(4)
O(6) 0.0316(14) 0.0422(15) 0.0419(15) -0.0064(11) 0.0215(12) 0.0010(12)
O(1) 0.0457(16) 0.0398(15) 0.0261(15) -0.0119(12) 0.0216(13) -0.0122(11)
O(2) 0.0449(16) 0.0298(13) 0.0268(14) 0.0141(11) 0.0063(12) 0.0025(10)
O(5) 0.0410(15) 0.0301(13) 0.0266(13) 0.0011(10) 0.0147(11) -0.0094(10)
O(3) 0.0368(13) 0.0356(13) 0.0264(13) -0.0086(11) 0.0197(11) -0.0121(11)
O(4) 0.0273(14) 0.0255(13) 0.0667(18) 0.0019(11) 0.0208(13) 0.0110(13)
N(1) 0.0246(15) 0.0208(14) 0.0210(15) 0.0005(12) 0.0108(12) 0.0032(11)
N(2) 0.0240(14) 0.0152(13) 0.0263(15) -0.0051(12) 0.0133(11) -0.0034(11)
C(16) 0.0196(18) 0.0191(17) 0.0197(18) -0.0001(14) 0.0100(15) -0.0017(14)
C(9) 0.0218(18) 0.027(2) 0.023(2) -0.0006(15) 0.0115(16) -0.0047(15)
C(8) 0.0247(18) 0.0174(17) 0.0204(18) -0.0010(14) 0.0116(15) 0.0006(14)
C(14) 0.028(2) 0.025(2) 0.033(2) 0.0051(15) 0.0143(17) -0.0039(15)
C(18) 0.0226(18) 0.0206(18) 0.026(2) 0.0022(14) 0.0128(16) -0.0015(14)
C(15) 0.025(2) 0.0179(17) 0.0223(19) -0.0012(13) 0.0085(16) -0.0035(14)
C(7) 0.033(2) 0.0151(17) 0.0173(19) 0.0013(14) 0.0124(16) 0.0056(13)
C(17) 0.0267(19) 0.0114(16) 0.0240(19) -0.0059(14) 0.0125(16) -0.0034(13)
C(1) 0.0214(18) 0.0244(19) 0.026(2) 0.0074(14) 0.0124(16) 0.0063(15)
C(40) 0.030(2) 0.0226(18) 0.024(2) 0.0037(15) 0.0108(16) -0.0015(15)
C(34) 0.035(2) 0.023(2) 0.024(2) 0.0003(16) 0.0151(17) 0.0001(14)
C(29) 0.0244(18) 0.0260(18) 0.0235(19) 0.0024(15) 0.0143(15) 0.0053(15)
C(5) 0.0257(19) 0.0221(19) 0.025(2) 0.0026(14) 0.0109(16) 0.0021(15)
C(41) 0.033(2) 0.0249(19) 0.033(2) 0.0093(16) 0.0097(17) -0.0057(16)
C(12) 0.0293(19) 0.0227(18) 0.0279(19) -0.0025(16) 0.0106(15) 0.0073(16)
C(13) 0.029(2) 0.0199(18) 0.032(2) 0.0010(16) 0.0062(17) 0.0033(16)
C(37) 0.048(2) 0.0269(19) 0.029(2) -0.0068(18) 0.0189(19) -0.0124(17)
C(42) 0.042(2) 0.027(2) 0.030(2) 0.0026(17) 0.0185(18) -0.0048(16)
C(36) 0.047(2) 0.025(2) 0.036(2) -0.0066(18) 0.007(2) -0.0031(17)
C(24) 0.0268(18) 0.0298(19) 0.0244(18) 0.0058(16) 0.0168(15) 0.0046(15)
C(6) 0.030(2) 0.0147(18) 0.031(2) 0.0011(15) 0.0148(17) 0.0000(15)
C(23) 0.028(2) 0.0221(19) 0.024(2) -0.0007(15) 0.0102(16) -0.0007(16)
C(35) 0.0293(19) 0.0147(17) 0.0260(19) 0.0038(14) 0.0096(15) 0.0045(14)
C(27) 0.048(2) 0.057(2) 0.035(2) 0.0024(19) 0.0279(19) 0.0154(19)
C(31) 0.028(2) 0.029(2) 0.039(2) 0.0015(15) 0.0197(18) 0.0084(16)
C(11) 0.0245(19) 0.0189(18) 0.0174(18) 0.0008(14) 0.0021(15) 0.0004(14)
C(28) 0.032(2) 0.040(2) 0.038(2) -0.0008(17) 0.0209(18) 0.0030(18)
C(38) 0.058(2) 0.020(2) 0.060(2) 0.0017(17) 0.032(2) -0.0023(18)
C(10) 0.0246(19) 0.0256(19) 0.0179(18) -0.0034(14) 0.0126(15) -0.0023(14)
C(20) 0.041(2) 0.042(2) 0.032(2) -0.0096(17) 0.0163(18) -0.0065(17)
C(3) 0.075(3) 0.048(2) 0.055(2) 0.001(2) 0.056(2) 0.004(2)
C(19) 0.028(2) 0.026(2) 0.023(2) 0.0032(14) 0.0102(16) -0.0061(14)
C(21) 0.0229(19) 0.033(2) 0.030(2) -0.0007(16) 0.0089(16) -0.0051(16)
C(39) 0.043(2) 0.026(2) 0.040(2) 0.0053(16) 0.0234(19) 0.0040(17)
C(30) 0.039(2) 0.0320(19) 0.030(2) -0.0088(18) 0.0213(18) -0.0036(16)
C(22) 0.041(2) 0.043(2) 0.061(2) 0.0066(19) 0.030(2) -0.003(2)
C(2) 0.046(2) 0.035(2) 0.041(2) 0.0064(18) 0.029(2) 0.0007(18)
C(4) 0.049(2) 0.026(2) 0.051(2) 0.0021(18) 0.036(2) 0.0068(18)
C(43) 0.064(2) 0.042(2) 0.069(3) -0.000(2) 0.045(2) -0.015(2)
C(25) 0.0237(19) 0.052(2) 0.025(2) 0.0038(18) 0.0124(15) 0.0072(18)
C(33) 0.052(2) 0.039(2) 0.082(3) 0.026(2) 0.048(2) 0.026(2)
C(26) 0.032(2) 0.045(2) 0.032(2) 0.0095(17) 0.0154(18) 0.0154(18)
C(32) 0.061(2) 0.037(2) 0.086(3) 0.018(2) 0.049(2) 0.024(2)
C(44) 0.075(3) 0.043(2) 0.046(2) -0.014(2) 0.045(2) -0.012(2)

loop_
_atom_type_symbol
_atom_type_description
_atom_type_scat_dispersion_real
_atom_type_scat_dispersion_imag
_atom_type_scat_source
C C 0.003 0.002
;
International Tables for Crystallography
(1992, Vol. C, Tables 4.2.6.8 and 6.1.1.4)
;
H H 0.000 0.000
;
International Tables for Crystallography
(1992, Vol. C, Table 6.1.1.4)
;
N N 0.006 0.003
;
International Tables for Crystallography
(1992, Vol. C, Tables 4.2.6.8 and 6.1.1.4)
;
O O 0.011 0.006
;
International Tables for Crystallography
(1992, Vol. C, Tables 4.2.6.8 and 6.1.1.4)
;
S S 0.125 0.123
;
International Tables for Crystallography
(1992, Vol. C, Tables 4.2.6.8 and 6.1.1.4)
;

loop_
_geom_angle_atom_site_label_1
_geom_angle_atom_site_label_2
_geom_angle_atom_site_label_3
_geom_angle
O(2) S(1) O(3) 118.39(15)
O(2) S(1) N(1) 107.60(12)
O(2) S(1) C(30) 109.47(16)
O(3) S(1) N(1) 110.75(13)
O(3) S(1) C(30) 112.80(16)
N(1) S(1) C(30) 95.28(13)
O(6) S(2) O(5) 117.99(14)
O(6) S(2) N(2) 110.02(13)
O(6) S(2) C(41) 112.06(17)
O(5) S(2) N(2) 108.36(14)
O(5) S(2) C(41) 111.31(15)
N(2) S(2) C(41) 94.49(12)
S(1) N(1) C(24) 107.65(17)
S(1) N(1) C(23) 118.0(2)
C(24) N(1) C(23) 118.5(2)
S(2) N(2) C(34) 120.38(19)
S(2) N(2) C(35) 111.83(16)
C(34) N(2) C(35) 117.4(2)
C(15) C(16) C(17) 123.4(3)
C(15) C(16) C(11) 119.0(2)
C(17) C(16) C(11) 117.4(3)
C(8) C(9) C(10) 122.3(3)
C(9) C(8) C(7) 120.6(3)
C(9) C(8) C(17) 120.3(2)
C(7) C(8) C(17) 119.0(3)
C(15) C(14) C(13) 123.0(3)
C(17) C(18) C(1) 124.8(2)
C(17) C(18) C(5) 117.2(3)
C(1) C(18) C(5) 117.7(3)
C(16) C(15) C(14) 117.6(3)
C(16) C(15) C(21) 123.6(2)
C(14) C(15) C(21) 118.0(3)
C(8) C(7) C(6) 119.5(3)
C(16) C(17) C(8) 117.6(3)
C(16) C(17) C(18) 124.1(3)
C(8) C(17) C(18) 118.3(2)
C(18) C(1) C(19) 123.3(3)
C(18) C(1) C(2) 118.9(2)
C(19) C(1) C(2) 117.0(3)
C(41) C(40) C(42) 119.8(3)
C(41) C(40) C(35) 107.8(2)
C(41) C(40) C(39) 116.0(2)
C(42) C(40) C(35) 104.5(2)
C(42) C(40) C(39) 102.3(2)
C(35) C(40) C(39) 105.1(2)
O(4) C(34) N(2) 120.8(2)
O(4) C(34) C(6) 121.7(2)
N(2) C(34) C(6) 117.3(3)
C(24) C(29) C(31) 104.2(2)
C(24) C(29) C(28) 104.6(2)
C(24) C(29) C(30) 109.1(2)
C(31) C(29) C(28) 101.7(2)
C(31) C(29) C(30) 118.1(2)
C(28) C(29) C(30) 117.6(2)
C(18) C(5) C(6) 116.8(3)
C(18) C(5) C(4) 119.8(3)
C(6) C(5) C(4) 122.7(2)
S(2) C(41) C(40) 107.54(19)
C(13) C(12) C(11) 120.2(3)
C(14) C(13) C(12) 120.0(3)
C(42) C(37) C(36) 101.7(2)
C(42) C(37) C(38) 102.7(2)
C(36) C(37) C(38) 108.4(3)
C(40) C(42) C(37) 92.2(3)
C(40) C(42) C(43) 112.4(2)
C(40) C(42) C(44) 116.4(2)
C(37) C(42) C(43) 114.3(2)
C(37) C(42) C(44) 113.6(2)
C(43) C(42) C(44) 107.6(3)
C(37) C(36) C(35) 102.7(2)
N(1) C(24) C(29) 105.1(2)
N(1) C(24) C(25) 117.8(2)
C(29) C(24) C(25) 102.4(2)
C(7) C(6) C(34) 118.7(3)
C(7) C(6) C(5) 122.8(2)
C(34) C(6) C(5) 118.5(3)
O(1) C(23) N(1) 120.8(3)
O(1) C(23) C(10) 121.3(2)
N(1) C(23) C(10) 117.8(2)
N(2) C(35) C(40) 107.1(2)
N(2) C(35) C(36) 115.7(2)
C(40) C(35) C(36) 102.9(2)
C(28) C(27) C(26) 102.9(3)
C(29) C(31) C(33) 115.0(3)
C(29) C(31) C(26) 93.1(2)
C(29) C(31) C(32) 113.3(2)
C(33) C(31) C(26) 113.3(2)
C(33) C(31) C(32) 105.8(3)
C(26) C(31) C(32) 116.6(3)
C(16) C(11) C(12) 118.8(3)
C(16) C(11) C(10) 119.4(2)
C(12) C(11) C(10) 121.6(3)
C(29) C(28) C(27) 102.8(2)
C(37) C(38) C(39) 103.3(2)
C(9) C(10) C(23) 117.8(3)
C(9) C(10) C(11) 119.0(3)
C(23) C(10) C(11) 122.8(2)
C(2) C(3) C(4) 119.9(4)
C(1) C(19) C(20) 111.9(2)
C(15) C(21) C(22) 116.4(2)
C(40) C(39) C(38) 102.3(2)
S(1) C(30) C(29) 106.6(2)
C(1) C(2) C(3) 121.8(3)
C(5) C(4) C(3) 120.8(3)
C(24) C(25) C(26) 103.1(2)
C(27) C(26) C(31) 101.8(2)
C(27) C(26) C(25) 107.8(2)
C(31) C(26) C(25) 103.5(3)
C(8) C(9) H(5) 122.6
C(10) C(9) H(5) 108.5
C(15) C(14) H(8) 119.5
C(13) C(14) H(8) 117.4
C(8) C(7) H(4) 116.0
C(6) C(7) H(4) 124.5
S(2) C(41) H(44) 98.9
S(2) C(41) H(43) 96.1
C(40) C(41) H(44) 118.8
C(40) C(41) H(43) 123.8
H(44) C(41) H(43) 106.3
C(13) C(12) H(6) 120.2
C(11) C(12) H(6) 119.6
C(14) C(13) H(7) 118.9
C(12) C(13) H(7) 121.2
C(42) C(37) H(38) 114.1
C(36) C(37) H(38) 113.5
C(38) C(37) H(38) 115.1
C(37) C(36) H(37) 112.1
C(37) C(36) H(36) 110.8
C(35) C(36) H(37) 111.3
C(35) C(36) H(36) 110.4
H(37) C(36) H(36) 109.5
N(1) C(24) H(19) 107.9
C(29) C(24) H(19) 104.5
C(25) C(24) H(19) 117.3
N(2) C(35) H(35) 102.2
C(40) C(35) H(35) 121.1
C(36) C(35) H(35) 108.5
C(28) C(27) H(24) 112.5
C(28) C(27) H(23) 109.5
C(26) C(27) H(24) 112.7
C(26) C(27) H(23) 109.5
H(24) C(27) H(23) 109.5
C(29) C(28) H(25) 104.7
C(29) C(28) H(26) 106.1
C(27) C(28) H(25) 110.8
C(27) C(28) H(26) 105.7
H(25) C(28) H(26) 124.6
C(37) C(38) H(39) 111.2
C(37) C(38) H(40) 110.6
C(39) C(38) H(39) 111.6
C(39) C(38) H(40) 110.6
H(39) C(38) H(40) 109.5
C(19) C(20) H(12) 108.6
C(19) C(20) H(13) 109.5
C(19) C(20) H(11) 110.4
H(12) C(20) H(13) 109.5
H(12) C(20) H(11) 109.5
H(13) C(20) H(11) 109.5
C(2) C(3) H(2) 119.6
C(4) C(3) H(2) 120.5
C(1) C(19) H(9) 108.3
C(1) C(19) H(10) 108.7
C(20) C(19) H(9) 108.5
C(20) C(19) H(10) 110.0
H(9) C(19) H(10) 109.5
C(15) C(21) H(14) 108.0
C(15) C(21) H(15) 107.2
C(22) C(21) H(14) 109.3
C(22) C(21) H(15) 106.4
H(14) C(21) H(15) 109.5
C(40) C(39) H(42) 111.6
C(40) C(39) H(41) 110.9
C(38) C(39) H(42) 110.8
C(38) C(39) H(41) 111.7
H(42) C(39) H(41) 109.5
S(1) C(30) H(27) 111.7
S(1) C(30) H(28) 108.9
C(29) C(30) H(27) 111.7
C(29) C(30) H(28) 108.3
H(27) C(30) H(28) 109.5
C(21) C(22) H(17) 111.2
C(21) C(22) H(16) 109.0
C(21) C(22) H(18) 108.3
H(17) C(22) H(16) 109.5
H(17) C(22) H(18) 109.5
H(16) C(22) H(18) 109.5
C(1) C(2) H(1) 115.8
C(3) C(2) H(1) 122.0
C(5) C(4) H(3) 118.7
C(3) C(4) H(3) 120.4
C(42) C(43) H(45) 108.3
C(42) C(43) H(46) 111.3
C(42) C(43) H(47) 108.9
H(45) C(43) H(46) 109.5
H(45) C(43) H(47) 109.5
H(46) C(43) H(47) 109.5
C(24) C(25) H(21) 98.4
C(24) C(25) H(20) 103.5
C(26) C(25) H(21) 121.1
C(26) C(25) H(20) 118.3
H(21) C(25) H(20) 108.5
C(31) C(33) H(31) 109.6
C(31) C(33) H(30) 109.3
C(31) C(33) H(29) 109.5
H(31) C(33) H(30) 109.5
H(31) C(33) H(29) 109.5
H(30) C(33) H(29) 109.5
C(27) C(26) H(22) 113.8
C(31) C(26) H(22) 112.7
C(25) C(26) H(22) 115.9
C(31) C(32) H(32) 110.0
C(31) C(32) H(34) 109.2
C(31) C(32) H(33) 109.2
H(32) C(32) H(34) 109.5
H(32) C(32) H(33) 109.5
H(34) C(32) H(33) 109.5
C(42) C(44) H(48) 109.2
C(42) C(44) H(49) 110.8
C(42) C(44) H(50) 108.4
H(48) C(44) H(49) 109.5
H(48) C(44) H(50) 109.5
H(49) C(44) H(50) 109.5

loop_
_geom_bond_atom_site_label_1
_geom_bond_atom_site_label_2
_geom_bond_distance
S(1) O(2) 1.441(2)
S(1) O(3) 1.426(2)
S(1) N(1) 1.699(2)
S(1) C(30) 1.780(3)
S(2) O(6) 1.431(3)
S(2) O(5) 1.431(2)
S(2) N(2) 1.706(2)
S(2) C(41) 1.801(2)
O(1) C(23) 1.219(4)
O(4) C(34) 1.218(4)
N(1) C(24) 1.476(5)
N(1) C(23) 1.402(3)
N(2) C(34) 1.389(4)
N(2) C(35) 1.478(3)
C(16) C(15) 1.435(5)
C(16) C(17) 1.473(3)
C(16) C(11) 1.427(5)
C(9) C(8) 1.397(5)
C(9) C(10) 1.361(4)
C(8) C(7) 1.451(4)
C(8) C(17) 1.397(5)
C(14) C(15) 1.375(4)
C(14) C(13) 1.389(5)
C(18) C(17) 1.445(5)
C(18) C(1) 1.433(4)
C(18) C(5) 1.445(4)
C(15) C(21) 1.513(5)
C(7) C(6) 1.324(5)
C(1) C(19) 1.527(4)
C(1) C(2) 1.378(6)
C(40) C(41) 1.505(3)
C(40) C(42) 1.546(5)
C(40) C(35) 1.530(4)
C(40) C(39) 1.537(4)
C(34) C(6) 1.516(4)
C(29) C(24) 1.549(4)
C(29) C(31) 1.553(4)
C(29) C(28) 1.547(5)
C(29) C(30) 1.519(4)
C(5) C(6) 1.443(5)
C(5) C(4) 1.389(6)
C(12) C(13) 1.364(5)
C(12) C(11) 1.423(4)
C(37) C(42) 1.558(4)
C(37) C(36) 1.526(5)
C(37) C(38) 1.529(5)
C(42) C(43) 1.547(5)
C(42) C(44) 1.523(5)
C(36) C(35) 1.550(4)
C(24) C(25) 1.562(3)
C(23) C(10) 1.515(5)
C(27) C(28) 1.554(4)
C(27) C(26) 1.547(5)
C(31) C(33) 1.548(6)
C(31) C(26) 1.538(5)
C(31) C(32) 1.526(4)
C(11) C(10) 1.444(5)
C(38) C(39) 1.557(4)
C(20) C(19) 1.509(5)
C(3) C(2) 1.401(5)
C(3) C(4) 1.371(6)
C(21) C(22) 1.509(5)
C(25) C(26) 1.522(4)
C(9) H(5) 0.938
C(14) H(8) 0.969
C(7) H(4) 0.969
C(41) H(44) 0.795
C(41) H(43) 1.062
C(12) H(6) 0.950
C(13) H(7) 0.950
C(37) H(38) 0.950
C(36) H(37) 0.950
C(36) H(36) 0.950
C(24) H(19) 1.041
C(35) H(35) 1.008
C(27) H(24) 0.950
C(27) H(23) 0.950
C(28) H(25) 1.222
C(28) H(26) 0.685
C(38) H(39) 0.950
C(38) H(40) 0.950
C(20) H(12) 0.950
C(20) H(13) 0.950
C(20) H(11) 0.950
C(3) H(2) 0.950
C(19) H(9) 0.950
C(19) H(10) 0.950
C(21) H(14) 0.950
C(21) H(15) 0.950
C(39) H(42) 0.950
C(39) H(41) 0.950
C(30) H(27) 0.950
C(30) H(28) 0.950
C(22) H(17) 0.950
C(22) H(16) 0.950
C(22) H(18) 0.950
C(2) H(1) 1.018
C(4) H(3) 0.924
C(43) H(45) 0.950
C(43) H(46) 0.950
C(43) H(47) 0.950
C(25) H(21) 1.067
C(25) H(20) 0.949
C(33) H(31) 0.950
C(33) H(30) 0.950
C(33) H(29) 0.950
C(26) H(22) 1.097
C(32) H(32) 0.950
C(32) H(34) 0.950
C(32) H(33) 0.950
C(44) H(48) 0.950
C(44) H(49) 0.950
C(44) H(50) 0.950

loop_
_geom_contact_atom_site_label_1
_geom_contact_atom_site_label_2
_geom_contact_distance
_geom_contact_site_symmetry_2
S(1) O(5) 3.3188(19) 64602
O(6) C(27) 3.392(5) 65702
O(1) O(4) 3.564(2) 74702
O(2) O(5) 3.347(2) 64602
O(2) C(41) 3.167(4) 64602
O(2) C(32) 3.253(5) 65702
O(5) S(1) 3.3188(19) 65602
O(5) O(2) 3.347(2) 65602
O(5) O(3) 3.284(2) 65602
O(5) C(30) 3.187(3) 65602
O(5) C(22) 3.439(5) 75602
O(3) O(5) 3.284(2) 64602
O(3) C(41) 3.512(3) 64602
O(4) O(1) 3.564(2) 75702
O(4) C(2) 3.564(4) 75602
O(4) C(25) 3.372(4) 75702
C(7) C(13) 3.437(4) 75702
C(41) O(2) 3.167(4) 65602
C(41) O(3) 3.512(3) 65602
C(13) C(7) 3.437(4) 74702
C(27) O(6) 3.392(5) 64702
C(30) O(5) 3.187(3) 64602
C(22) O(5) 3.439(5) 74602
C(2) O(4) 3.564(4) 74602
C(25) O(4) 3.372(4) 74702
C(32) O(2) 3.253(5) 64702
S(1) H(43) 2.859 64602
O(6) H(45) 3.475 64602
O(6) H(24) 2.688 65702
O(6) H(13) 3.063 65602
O(6) H(41) 3.194 64602
O(6) H(23) 3.250 65702
O(1) H(1) 3.106 55601
O(1) H(33) 3.425 65702
O(1) H(37) 2.819 74702
O(1) H(36) 3.592 74702
O(1) H(2) 3.458 55601
O(2) H(44) 3.388 64602
O(2) H(43) 2.117 64602
O(2) H(17) 3.382 45501
O(2) H(16) 3.387 45501
O(2) H(32) 2.548 65702
O(2) H(34) 3.162 65702
O(5) H(45) 3.310 64602
O(5) H(46) 3.590 64602
O(5) H(27) 2.780 65602
O(5) H(28) 3.156 65602
O(5) H(17) 3.062 75602
O(5) H(16) 3.102 75602
O(3) H(45) 2.782 54501
O(3) H(44) 3.257 64602
O(3) H(43) 2.912 64602
O(3) H(40) 2.769 54501
O(4) H(1) 2.572 75602
O(4) H(9) 3.311 75602
O(4) H(20) 2.454 75702
O(4) H(29) 3.489 75702
O(4) H(6) 3.191 75702
C(9) H(7) 3.027 75702
C(8) H(7) 3.051 75702
C(14) H(39) 3.410 54501
C(7) H(7) 2.868 75702
C(34) H(1) 3.548 75602
C(34) H(20) 3.584 75702
C(34) H(6) 3.535 75702
C(5) H(30) 3.367 75702
C(41) H(12) 3.509 65602
C(41) H(11) 3.447 65602
C(12) H(36) 3.145 74702
C(12) H(38) 3.507 54501
C(12) H(40) 3.580 54501
C(13) H(4) 3.150 74702
C(13) H(39) 3.357 54501
C(13) H(38) 3.180 54501
C(13) H(40) 3.516 54501
C(37) H(31) 3.367 56501
C(37) H(7) 3.350 56501
C(42) H(31) 3.547 56501
C(36) H(2) 3.457 75602
C(6) H(30) 3.579 75702
C(23) H(37) 3.367 74702
C(35) H(1) 3.406 75602
C(35) H(16) 3.575 75602
C(27) H(5) 3.582 64702
C(27) H(13) 3.302 55601
C(27) H(48) 3.252 64702
C(11) H(36) 3.080 74702
C(28) H(8) 3.340 45501
C(28) H(17) 3.531 45501
C(28) H(48) 3.386 64702
C(38) H(10) 3.530 56501
C(38) H(12) 3.590 56501
C(38) H(13) 3.362 56501
C(38) H(2) 3.372 75602
C(10) H(37) 3.433 74702
C(10) H(36) 3.290 74702
C(20) H(44) 3.016 64602
C(20) H(21) 3.065 55401
C(20) H(24) 3.371 55401
C(20) H(40) 3.215 54501
C(3) H(35) 3.322 74602
C(3) H(39) 3.356 74602
C(3) H(37) 3.431 74602
C(3) H(42) 3.585 74602
C(19) H(39) 3.580 54501
C(19) H(21) 3.167 55401
C(21) H(30) 3.369 75702
C(21) H(25) 3.537 65501
C(21) H(34) 3.216 75702
C(21) H(49) 3.581 74702
C(39) H(22) 3.402 56401
C(39) H(13) 3.478 56501
C(30) H(45) 3.461 54501
C(30) H(17) 2.950 45501
C(30) H(47) 3.177 54501
C(22) H(3) 3.145 74602
C(22) H(27) 2.934 65501
C(2) H(35) 3.049 74602
C(2) H(21) 3.399 55401
C(4) H(18) 3.174 75602
C(43) H(31) 3.385 56501
C(43) H(28) 2.863 56501
C(43) H(11) 3.537 65602
C(25) H(1) 3.366 55601
C(25) H(9) 2.965 55601
C(25) H(13) 3.387 55601
C(33) H(14) 3.501 74702
C(33) H(47) 3.595 54501
C(33) H(38) 3.343 54501
C(26) H(9) 3.555 55601
C(26) H(13) 3.398 55601
C(32) H(19) 3.149 64702
C(32) H(47) 3.474 54501
C(32) H(15) 3.408 74702
C(44) H(31) 3.547 56501
C(44) H(25) 2.959 65702
C(44) H(24) 3.206 65702
H(1) O(1) 3.106 55401
H(1) O(4) 2.572 74602
H(1) C(34) 3.548 74602
H(1) C(35) 3.406 74602
H(1) C(25) 3.366 55401
H(1) H(35) 2.531 74602
H(1) H(21) 2.941 55401
H(1) H(20) 2.878 55401
H(1) H(37) 3.083 74602
H(31) C(37) 3.367 54501
H(31) C(42) 3.547 54501
H(31) C(43) 3.385 54501
H(31) C(44) 3.547 54501
H(31) H(45) 3.440 54501
H(31) H(14) 3.530 74702
H(31) H(47) 2.783 54501
H(31) H(49) 2.858 54501
H(31) H(38) 2.603 54501
H(31) H(15) 3.294 74702
H(3) C(22) 3.145 75602
H(3) H(9) 2.976 75602
H(3) H(10) 3.431 75602
H(3) H(17) 3.269 75602
H(3) H(16) 3.340 75602
H(3) H(18) 2.408 75602
H(4) C(13) 3.150 75702
H(4) H(7) 2.740 75702
H(4) H(24) 3.547 65702
H(4) H(23) 3.346 65702
H(5) C(27) 3.582 65702
H(5) H(7) 3.259 75702
H(5) H(26) 3.138 65702
H(5) H(32) 3.122 65702
H(5) H(23) 2.824 65702
H(30) C(5) 3.367 74702
H(30) C(6) 3.579 74702
H(30) C(21) 3.369 74702
H(30) H(14) 2.721 74702
H(30) H(15) 3.163 74702
H(7) C(9) 3.027 74702
H(7) C(8) 3.051 74702
H(7) C(7) 2.868 74702
H(7) C(37) 3.350 54501
H(7) H(4) 2.740 74702
H(7) H(5) 3.259 74702
H(7) H(39) 3.355 54501
H(7) H(37) 3.491 54501
H(7) H(38) 2.710 54501
H(8) C(28) 3.340 65501
H(8) H(39) 3.488 54501
H(8) H(25) 3.184 65501
H(8) H(26) 2.973 65501
H(8) H(2) 3.536 74602
H(35) C(3) 3.322 75602
H(35) C(2) 3.049 75602
H(35) H(1) 2.531 75602
H(35) H(16) 2.797 75602
H(35) H(2) 3.072 75602
H(39) C(14) 3.410 56501
H(39) C(13) 3.357 56501
H(39) C(3) 3.356 75602
H(39) C(19) 3.580 56501
H(39) H(7) 3.355 56501
H(39) H(8) 3.488 56501
H(39) H(10) 2.967 56501
H(39) H(13) 3.387 56501
H(39) H(2) 2.535 75602
H(9) O(4) 3.311 74602
H(9) C(25) 2.965 55401
H(9) C(26) 3.555 55401
H(9) H(3) 2.976 74602
H(9) H(21) 2.595 55401
H(9) H(20) 2.864 55401
H(9) H(22) 3.275 55401
H(45) O(6) 3.475 65602
H(45) O(5) 3.310 65602
H(45) O(3) 2.782 56501
H(45) C(30) 3.461 56501
H(45) H(31) 3.440 56501
H(45) H(28) 2.690 56501
H(46) O(5) 3.590 65602
H(46) H(28) 3.362 56501
H(46) H(11) 2.750 65602
H(44) O(2) 3.388 65602
H(44) O(3) 3.257 65602
H(44) C(20) 3.016 65602
H(44) H(12) 2.770 65602
H(44) H(13) 3.130 65602
H(44) H(11) 2.659 65602
H(43) S(1) 2.859 65602
H(43) O(2) 2.117 65602
H(43) O(3) 2.912 65602
H(43) H(16) 3.290 75602
H(19) C(32) 3.149 65702
H(19) H(32) 3.143 65702
H(19) H(34) 2.876 65702
H(19) H(33) 2.902 65702
H(19) H(48) 3.397 64702
H(21) C(20) 3.065 55601
H(21) C(19) 3.167 55601
H(21) C(2) 3.399 55601
H(21) H(1) 2.941 55601
H(21) H(9) 2.595 55601
H(21) H(13) 2.838 55601
H(21) H(11) 2.812 55601
H(21) H(48) 3.306 64702
H(20) O(4) 2.454 74702
H(20) C(34) 3.584 74702
H(20) H(1) 2.878 55601
H(20) H(9) 2.864 55601
H(25) C(21) 3.537 45501
H(25) C(44) 2.959 64702
H(25) H(8) 3.184 45501
H(25) H(17) 3.224 45501
H(25) H(34) 3.246 65702
H(25) H(48) 2.582 64702
H(25) H(49) 2.667 64702
H(25) H(50) 3.168 64702
H(25) H(15) 2.729 45501
H(26) H(5) 3.138 64702
H(26) H(8) 2.973 45501
H(26) H(17) 3.393 45501
H(24) O(6) 2.688 64702
H(24) C(20) 3.371 55601
H(24) C(44) 3.206 64702
H(24) H(4) 3.547 64702
H(24) H(13) 2.619 55601
H(24) H(11) 3.302 55601
H(24) H(48) 2.488 64702
H(24) H(50) 3.143 64702
H(24) H(41) 3.533 54601
H(29) O(4) 3.489 74702
H(29) H(38) 3.366 54501
H(22) C(39) 3.402 54601
H(22) H(9) 3.275 55601
H(22) H(13) 3.227 55601
H(22) H(42) 2.688 54601
H(22) H(41) 3.306 54601
H(27) O(5) 2.780 64602
H(27) C(22) 2.934 45501
H(27) H(17) 2.023 45501
H(27) H(16) 3.180 45501
H(27) H(18) 3.486 45501
H(27) H(47) 3.566 54501
H(27) H(15) 3.507 45501
H(28) O(5) 3.156 64602
H(28) C(43) 2.863 54501
H(28) H(45) 2.690 54501
H(28) H(46) 3.362 54501
H(28) H(17) 3.518 45501
H(28) H(47) 2.233 54501
H(10) C(38) 3.530 54501
H(10) H(3) 3.431 74602
H(10) H(39) 2.967 54501
H(10) H(40) 3.248 54501
H(14) C(33) 3.501 75702
H(14) H(31) 3.530 75702
H(14) H(30) 2.721 75702
H(14) H(34) 3.192 75702
H(12) C(41) 3.509 64602
H(12) C(38) 3.590 54501
H(12) H(44) 2.770 64602
H(12) H(40) 2.837 54501
H(13) O(6) 3.063 64602
H(13) C(27) 3.302 55401
H(13) C(38) 3.362 54501
H(13) C(39) 3.478 54501
H(13) C(25) 3.387 55401
H(13) C(26) 3.398 55401
H(13) H(39) 3.387 54501
H(13) H(44) 3.130 64602
H(13) H(21) 2.838 55401
H(13) H(24) 2.619 55401
H(13) H(22) 3.227 55401
H(13) H(48) 3.590 64602
H(13) H(42) 3.524 54501
H(13) H(41) 3.093 54501
H(13) H(40) 2.870 54501
H(11) C(41) 3.447 64602
H(11) C(43) 3.537 64602
H(11) H(46) 2.750 64602
H(11) H(44) 2.659 64602
H(11) H(21) 2.812 55401
H(11) H(24) 3.302 55401
H(11) H(48) 3.167 64602
H(17) O(2) 3.382 65501
H(17) O(5) 3.062 74602
H(17) C(28) 3.531 65501
H(17) C(30) 2.950 65501
H(17) H(3) 3.269 74602
H(17) H(25) 3.224 65501
H(17) H(26) 3.393 65501
H(17) H(27) 2.023 65501
H(17) H(28) 3.518 65501
H(16) O(2) 3.387 65501
H(16) O(5) 3.102 74602
H(16) C(35) 3.575 74602
H(16) H(3) 3.340 74602
H(16) H(35) 2.797 74602
H(16) H(43) 3.290 74602
H(16) H(27) 3.180 65501
H(16) H(42) 3.522 74602
H(18) C(4) 3.174 74602
H(18) H(3) 2.408 74602
H(18) H(27) 3.486 65501
H(18) H(2) 3.307 74602
H(47) C(30) 3.177 56501
H(47) C(33) 3.595 56501
H(47) C(32) 3.474 56501
H(47) H(31) 2.783 56501
H(47) H(27) 3.566 56501
H(47) H(28) 2.233 56501
H(47) H(34) 3.402 56501
H(47) H(33) 2.864 56501
H(32) O(2) 2.548 64702
H(32) H(5) 3.122 64702
H(32) H(19) 3.143 64702
H(34) O(2) 3.162 64702
H(34) C(21) 3.216 74702
H(34) H(19) 2.876 64702
H(34) H(25) 3.246 64702
H(34) H(14) 3.192 74702
H(34) H(47) 3.402 54501
H(34) H(49) 3.136 54501
H(34) H(15) 2.474 74702
H(33) O(1) 3.425 64702
H(33) H(19) 2.902 64702
H(33) H(47) 2.864 54501
H(48) C(27) 3.252 65702
H(48) C(28) 3.386 65702
H(48) H(19) 3.397 65702
H(48) H(21) 3.306 65702
H(48) H(25) 2.582 65702
H(48) H(24) 2.488 65702
H(48) H(13) 3.590 65602
H(48) H(11) 3.167 65602
H(49) C(21) 3.581 75702
H(49) H(31) 2.858 56501
H(49) H(25) 2.667 65702
H(49) H(34) 3.136 56501
H(49) H(15) 2.819 75702
H(50) H(25) 3.168 65702
H(50) H(24) 3.143 65702
H(37) O(1) 2.819 75702
H(37) C(23) 3.367 75702
H(37) C(10) 3.433 75702
H(37) C(3) 3.431 75602
H(37) H(1) 3.083 75602
H(37) H(7) 3.491 56501
H(37) H(2) 2.700 75602
H(36) O(1) 3.592 75702
H(36) C(12) 3.145 75702
H(36) C(11) 3.080 75702
H(36) C(10) 3.290 75702
H(36) H(6) 3.347 75702
H(42) C(3) 3.585 75602
H(42) H(22) 2.688 56401
H(42) H(13) 3.524 56501
H(42) H(16) 3.522 75602
H(42) H(2) 3.249 75602
H(41) O(6) 3.194 65602
H(41) H(24) 3.533 56401
H(41) H(22) 3.306 56401
H(41) H(13) 3.093 56501
H(41) H(23) 3.206 56401
H(38) C(12) 3.507 56501
H(38) C(13) 3.180 56501
H(38) C(33) 3.343 56501
H(38) H(31) 2.603 56501
H(38) H(7) 2.710 56501
H(38) H(29) 3.366 56501
H(38) H(6) 3.403 56501
H(15) C(32) 3.408 75702
H(15) H(31) 3.294 75702
H(15) H(30) 3.163 75702
H(15) H(25) 2.729 65501
H(15) H(27) 3.507 65501
H(15) H(34) 2.474 75702
H(15) H(49) 2.819 74702
H(6) O(4) 3.191 74702
H(6) C(34) 3.535 74702
H(6) H(36) 3.347 74702
H(6) H(38) 3.403 54501
H(23) O(6) 3.250 64702
H(23) H(4) 3.346 64702
H(23) H(5) 2.824 64702
H(23) H(41) 3.206 54601
H(40) O(3) 2.769 56501
H(40) C(12) 3.580 56501
H(40) C(13) 3.516 56501
H(40) C(20) 3.215 56501
H(40) H(10) 3.248 56501
H(40) H(12) 2.837 56501
H(40) H(13) 2.870 56501
H(2) O(1) 3.458 55401
H(2) C(36) 3.457 74602
H(2) C(38) 3.372 74602
H(2) H(8) 3.536 75602
H(2) H(35) 3.072 74602
H(2) H(39) 2.535 74602
H(2) H(18) 3.307 75602
H(2) H(37) 2.700 74602
H(2) H(42) 3.249 74602

loop_
_geom_torsion_atom_site_label_1
_geom_torsion_atom_site_label_2
_geom_torsion_atom_site_label_3
_geom_torsion_atom_site_label_4
_geom_torsion
O(2) S(1) N(1) C(24) 79.9(2)
O(2) S(1) N(1) C(23) -57.4(3)
O(2) S(1) C(30) C(29) -99.3(2)
O(3) S(1) N(1) C(24) -149.24(19)
O(3) S(1) N(1) C(23) 73.4(2)
O(3) S(1) C(30) C(29) 126.6(2)
N(1) S(1) C(30) C(29) 11.4(2)
C(30) S(1) N(1) C(24) -32.4(2)
C(30) S(1) N(1) C(23) -169.8(2)
O(6) S(2) N(2) C(34) 89.6(3)
O(6) S(2) N(2) C(35) -126.5(2)
O(6) S(2) C(41) C(40) 103.5(2)
O(5) S(2) N(2) C(34) -40.8(3)
O(5) S(2) N(2) C(35) 103.2(2)
O(5) S(2) C(41) C(40) -122.0(2)
N(2) S(2) C(41) C(40) -10.2(3)
C(41) S(2) N(2) C(34) -155.0(3)
C(41) S(2) N(2) C(35) -11.0(2)
S(1) N(1) C(24) C(29) 42.4(2)
S(1) N(1) C(24) C(25) 155.6(2)
S(1) N(1) C(23) O(1) 136.8(2)
S(1) N(1) C(23) C(10) -42.2(3)
C(24) N(1) C(23) O(1) 4.0(3)
C(24) N(1) C(23) C(10) -175.0(2)
C(23) N(1) C(24) C(29) 179.6(2)
C(23) N(1) C(24) C(25) -67.2(3)
S(2) N(2) C(34) O(4) 143.3(2)
S(2) N(2) C(34) C(6) -42.7(4)
S(2) N(2) C(35) C(40) 28.7(3)
S(2) N(2) C(35) C(36) 142.7(2)
C(34) N(2) C(35) C(40) 173.8(2)
C(34) N(2) C(35) C(36) -72.2(4)
C(35) N(2) C(34) O(4) 1.3(4)
C(35) N(2) C(34) C(6) 175.2(2)
C(15) C(16) C(17) C(8) -152.2(2)
C(15) C(16) C(17) C(18) 28.0(4)
C(17) C(16) C(15) C(14) -173.1(2)
C(17) C(16) C(15) C(21) 17.7(4)
C(15) C(16) C(11) C(12) -13.0(3)
C(15) C(16) C(11) C(10) 162.2(2)
C(11) C(16) C(15) C(14) 12.3(3)
C(11) C(16) C(15) C(21) -157.0(2)
C(17) C(16) C(11) C(12) 172.1(2)
C(17) C(16) C(11) C(10) -12.8(3)
C(11) C(16) C(17) C(8) 22.5(3)
C(11) C(16) C(17) C(18) -157.3(2)
C(8) C(9) C(10) C(23) -175.2(2)
C(8) C(9) C(10) C(11) 11.3(3)
C(10) C(9) C(8) C(7) -177.0(2)
C(10) C(9) C(8) C(17) -1.1(4)
C(9) C(8) C(7) C(6) 174.4(2)
C(9) C(8) C(17) C(16) -15.9(3)
C(9) C(8) C(17) C(18) 163.9(2)
C(7) C(8) C(17) C(16) 160.1(2)
C(7) C(8) C(17) C(18) -20.2(3)
C(17) C(8) C(7) C(6) -1.6(3)
C(15) C(14) C(13) C(12) -6.9(4)
C(13) C(14) C(15) C(16) -2.5(4)
C(13) C(14) C(15) C(21) 167.3(2)
C(17) C(18) C(1) C(19) 15.8(4)
C(17) C(18) C(1) C(2) -175.3(2)
C(1) C(18) C(17) C(16) 33.6(4)
C(1) C(18) C(17) C(8) -146.2(2)
C(17) C(18) C(5) C(6) -15.9(3)
C(17) C(18) C(5) C(4) 173.1(2)
C(5) C(18) C(17) C(16) -151.6(2)
C(5) C(18) C(17) C(8) 28.7(3)
C(1) C(18) C(5) C(6) 159.3(2)
C(1) C(18) C(5) C(4) -11.6(4)
C(5) C(18) C(1) C(19) -159.1(2)
C(5) C(18) C(1) C(2) 9.9(4)
C(16) C(15) C(21) C(22) -132.5(2)
C(14) C(15) C(21) C(22) 58.4(3)
C(8) C(7) C(6) C(34) -163.7(2)
C(8) C(7) C(6) C(5) 14.9(4)
C(18) C(1) C(19) C(20) 60.4(3)
C(18) C(1) C(2) C(3) -1.2(4)
C(19) C(1) C(2) C(3) 168.4(3)
C(2) C(1) C(19) C(20) -108.8(3)
C(41) C(40) C(42) C(37) 173.4(2)
C(41) C(40) C(42) C(43) -69.2(3)
C(41) C(40) C(42) C(44) 55.6(3)
C(42) C(40) C(41) S(2) -91.5(3)
C(41) C(40) C(35) N(2) -35.7(3)
C(41) C(40) C(35) C(36) -158.0(3)
C(35) C(40) C(41) S(2) 27.7(3)
C(41) C(40) C(39) C(38) 170.3(3)
C(39) C(40) C(41) S(2) 145.1(3)
C(42) C(40) C(35) N(2) 92.8(2)
C(42) C(40) C(35) C(36) -29.6(3)
C(35) C(40) C(42) C(37) 52.6(2)
C(35) C(40) C(42) C(43) 170.0(2)
C(35) C(40) C(42) C(44) -65.2(3)
C(42) C(40) C(39) C(38) 38.1(3)
C(39) C(40) C(42) C(37) -56.8(2)
C(39) C(40) C(42) C(43) 60.7(3)
C(39) C(40) C(42) C(44) -174.6(2)
C(35) C(40) C(39) C(38) -70.8(3)
C(39) C(40) C(35) N(2) -159.9(2)
C(39) C(40) C(35) C(36) 77.7(3)
O(4) C(34) C(6) C(7) 122.6(3)
O(4) C(34) C(6) C(5) -56.0(4)
N(2) C(34) C(6) C(7) -51.2(3)
N(2) C(34) C(6) C(5) 130.1(3)
C(24) C(29) C(31) C(33) -65.5(3)
C(24) C(29) C(31) C(26) 52.1(3)
C(24) C(29) C(31) C(32) 172.8(3)
C(31) C(29) C(24) N(1) 93.0(3)
C(31) C(29) C(24) C(25) -30.7(3)
C(24) C(29) C(28) C(27) -72.5(2)
C(28) C(29) C(24) N(1) -160.6(2)
C(28) C(29) C(24) C(25) 75.7(2)
C(24) C(29) C(30) S(1) 11.6(3)
C(30) C(29) C(24) N(1) -34.0(3)
C(30) C(29) C(24) C(25) -157.7(2)
C(31) C(29) C(28) C(27) 35.7(2)
C(28) C(29) C(31) C(33) -174.0(2)
C(28) C(29) C(31) C(26) -56.5(2)
C(28) C(29) C(31) C(32) 64.2(3)
C(31) C(29) C(30) S(1) -107.0(2)
C(30) C(29) C(31) C(33) 55.7(3)
C(30) C(29) C(31) C(26) 173.2(3)
C(30) C(29) C(31) C(32) -66.1(4)
C(28) C(29) C(30) S(1) 130.4(2)
C(30) C(29) C(28) C(27) 166.3(2)
C(18) C(5) C(6) C(7) -5.8(4)
C(18) C(5) C(6) C(34) 172.8(2)
C(18) C(5) C(4) C(3) 4.6(4)
C(6) C(5) C(4) C(3) -165.8(3)
C(4) C(5) C(6) C(7) 164.8(2)
C(4) C(5) C(6) C(34) -16.5(4)
C(13) C(12) C(11) C(16) 3.8(3)
C(13) C(12) C(11) C(10) -171.2(2)
C(11) C(12) C(13) C(14) 6.1(4)
C(42) C(37) C(36) C(35) 41.4(3)
C(36) C(37) C(42) C(40) -56.8(2)
C(36) C(37) C(42) C(43) -172.6(3)
C(36) C(37) C(42) C(44) 63.3(4)
C(42) C(37) C(38) C(39) -34.2(3)
C(38) C(37) C(42) C(40) 55.4(3)
C(38) C(37) C(42) C(43) -60.4(4)
C(38) C(37) C(42) C(44) 175.5(3)
C(36) C(37) C(38) C(39) 72.9(3)
C(38) C(37) C(36) C(35) -66.4(3)
C(37) C(36) C(35) N(2) -123.7(3)
C(37) C(36) C(35) C(40) -7.4(3)
N(1) C(24) C(25) C(26) -119.2(3)
C(29) C(24) C(25) C(26) -4.4(3)
O(1) C(23) C(10) C(9) -51.7(3)
O(1) C(23) C(10) C(11) 121.5(3)
N(1) C(23) C(10) C(9) 127.3(2)
N(1) C(23) C(10) C(11) -59.5(3)
C(28) C(27) C(26) C(31) -36.5(3)
C(28) C(27) C(26) C(25) 72.0(3)
C(26) C(27) C(28) C(29) 0.2(3)
C(29) C(31) C(26) C(27) 56.6(3)
C(29) C(31) C(26) C(25) -55.2(2)
C(33) C(31) C(26) C(27) 175.5(2)
C(33) C(31) C(26) C(25) 63.7(3)
C(32) C(31) C(26) C(27) -61.3(3)
C(32) C(31) C(26) C(25) -173.2(2)
C(16) C(11) C(10) C(9) -3.8(3)
C(16) C(11) C(10) C(23) -176.9(2)
C(12) C(11) C(10) C(9) 171.2(2)
C(12) C(11) C(10) C(23) -2.0(3)
C(37) C(38) C(39) C(40) -2.2(4)
C(2) C(3) C(4) C(5) 4.3(5)
C(4) C(3) C(2) C(1) -6.1(5)
C(24) C(25) C(26) C(27) -68.8(3)
C(24) C(25) C(26) C(31) 38.6(3)
C(1) C(18) C(16) C(15) 50.8(2)
